data_7123103
loop_
_publ_author_name
'Shi, Xiaodong'
'Lai, Qi'
'Liu, Qing'
'Zhao, Kai'
'Shan, Chuan'
'Wojtas, Lukasz'
'Zheng, Qing-Chuan'
'Song, Zhiguang'

_publ_section_title
;
 Rational design and synthesis of yellow-light emitting triazole
 fluorophores with AIE and mechanochromic properties
;
_journal_name_full 'Chemical Communications'
_journal_paper_doi 10.1039/C9CC00262F
_journal_year 2019
_chemical_formula_moiety 'C27 H19 N5'
_chemical_formula_sum 'C27 H19 N5'
_chemical_formula_weight 413.47
_space_group_crystal_system triclinic
_space_group_IT_number 2
_space_group_name_Hall '-P 1'
_space_group_name_H-M_alt 'P -1'
_symmetry_space_group_name_Hall '-P 1'
_symmetry_space_group_name_H-M 'P -1'
_atom_sites_solution_hydrogens geom
_audit_creation_date 2018-11-06
_audit_creation_method
;
Olex2 1.2
(compiled 2018.05.29 svn.r3508 for OlexSys, GUI svn.r5506)
;
_audit_update_record
;
2019-01-02 deposited with the CCDC.    2019-03-07 downloaded from the CCDC.
;
_cell_angle_alpha 95.079(2)
_cell_angle_beta 90.2830(10)
_cell_angle_gamma 100.4010(10)
_cell_formula_units_Z 2
_cell_length_a 9.7931(3)
_cell_length_b 10.0013(4)
_cell_length_c 10.8744(4)
_cell_measurement_reflns_used 9823
_cell_measurement_temperature 100(2)
_cell_measurement_theta_max 79.17
_cell_measurement_theta_min 4.08
_cell_volume 1043.23(7)
_computing_cell_refinement 'SAINT V8.38A (?, 2016)'
_computing_data_reduction 'SAINT V8.38A (?, 2016)'
_computing_molecular_graphics 'Olex2 (Dolomanov et al., 2009)'
_computing_publication_material 'Olex2 (Dolomanov et al., 2009)'
_computing_structure_refinement 'XL (Sheldrick, 2008)'
_diffrn_ambient_temperature 100(2)
_diffrn_measured_fraction_theta_full 0.993
_diffrn_measured_fraction_theta_max 0.993
_diffrn_measurement_device_type 'Bruker D8 Venture PHOTON II CPAD'
_diffrn_measurement_method 'omega scans'
_diffrn_radiation_monochromator mirrors
_diffrn_radiation_type CuK\a
_diffrn_radiation_wavelength 1.54178
_diffrn_reflns_av_R_equivalents 0.0438
_diffrn_reflns_av_unetI/netI 0.0202
_diffrn_reflns_Laue_measured_fraction_full 0.993
_diffrn_reflns_Laue_measured_fraction_max 0.993
_diffrn_reflns_limit_h_max 11
_diffrn_reflns_limit_h_min -11
_diffrn_reflns_limit_k_max 11
_diffrn_reflns_limit_k_min -11
_diffrn_reflns_limit_l_max 12
_diffrn_reflns_limit_l_min -12
_diffrn_reflns_number 34077
_diffrn_reflns_point_group_measured_fraction_full 0.993
_diffrn_reflns_point_group_measured_fraction_max 0.993
_diffrn_reflns_theta_full 66.582
_diffrn_reflns_theta_max 66.582
_diffrn_reflns_theta_min 4.082
_diffrn_source 'INCOATEC Imus micro-focus source'
_diffrn_standards_number 0
_exptl_absorpt_coefficient_mu 0.634
_exptl_absorpt_correction_T_max 1.0000
_exptl_absorpt_correction_T_min 0.9320
_exptl_absorpt_correction_type multi-scan
_exptl_absorpt_process_details
;
SADABS-2016/2 (Bruker,2016/2) was used for absorption correction.
wR2(int) was 0.0786 before and 0.0642 after correction.
The Ratio of minimum to maximum transmission is 0.9320.
The \l/2 correction factor is Not present.
;
_exptl_crystal_density_diffrn 1.316
_exptl_crystal_description block
_exptl_crystal_F_000 432
_exptl_crystal_size_max 0.14
_exptl_crystal_size_mid 0.1
_exptl_crystal_size_min 0.08
_refine_diff_density_max 0.155
_refine_diff_density_min -0.233
_refine_diff_density_rms 0.037
_refine_ls_extinction_method none
_refine_ls_goodness_of_fit_ref 1.020
_refine_ls_hydrogen_treatment constr
_refine_ls_matrix_type full
_refine_ls_number_parameters 289
_refine_ls_number_reflns 3655
_refine_ls_number_restraints 0
_refine_ls_restrained_S_all 1.020
_refine_ls_R_factor_all 0.0408
_refine_ls_R_factor_gt 0.0340
_refine_ls_shift/su_max 0.000
_refine_ls_shift/su_mean 0.000
_refine_ls_structure_factor_coef Fsqd
_refine_ls_weighting_details 'w=1/[\s^2^(Fo^2^)+(0.0368P)^2^+0.3718P] where P=(Fo^2^+2Fc^2^)/3'
_refine_ls_weighting_scheme calc
_refine_ls_wR_factor_gt 0.0788
_refine_ls_wR_factor_ref 0.0834
_reflns_Friedel_coverage 0.000
_reflns_number_gt 3215
_reflns_number_total 3655
_reflns_threshold_expression 'I > 2\s(I)'
_cod_data_source_file c9cc00262f2.cif
_cod_data_source_block ql_160_1
_cod_database_code 7123103
_shelx_shelxl_version_number 2017/1
_shelx_space_group_comment
;
The symmetry employed for this shelxl refinement is uniquely defined
by the following loop, which should always be used as a source of
symmetry information in preference to the above space-group names.
They are only intended as comments.
;
_shelx_estimated_absorpt_t_max 0.951
_shelx_estimated_absorpt_t_min 0.917
_olex2_refinement_description
;
1. Fixed Uiso
 At 1.2 times of:
  All C(H) groups
2.a Aromatic/amide H refined with riding coordinates:
 C1(H1), C2(H2), C3(H3), C4(H4), C5(H5), C9(H9), C10(H10), C11(H11), C12(H12),
 C13(H13), C15(H15), C16(H16), C18(H18), C19(H19), C26(H26), C27(H27), C28(H28),
  C29(H29), C30(H30)
;
_olex2_submission_special_instructions 'No special instructions were received'

loop_
_space_group_symop_operation_xyz
'x, y, z'
'-x, -y, -z'

loop_
_atom_site_label
_atom_site_type_symbol
_atom_site_fract_x
_atom_site_fract_y
_atom_site_fract_z
_atom_site_U_iso_or_equiv
_atom_site_adp_type
_atom_site_occupancy
_atom_site_site_symmetry_order
_atom_site_calc_flag
_atom_site_refinement_flags_posn
C1 C 0.23949(14) 0.90135(14) 0.61830(12) 0.0254(3) Uani 1 1 d .
H1 H 0.304779 0.974582 0.657829 0.030 Uiso 1 1 calc R
C2 C 0.09906(14) 0.90630(15) 0.62016(13) 0.0304(3) Uani 1 1 d .
H2 H 0.068859 0.983019 0.661744 0.036 Uiso 1 1 calc R
C3 C 0.00187(14) 0.80123(15) 0.56239(13) 0.0310(3) Uani 1 1 d .
H3 H -0.094269 0.805353 0.564070 0.037 Uiso 1 1 calc R
C4 C 0.04765(14) 0.68995(14) 0.50207(13) 0.0284(3) Uani 1 1 d .
H4 H -0.017899 0.617656 0.461509 0.034 Uiso 1 1 calc R
C5 C 0.18748(13) 0.68270(14) 0.50011(12) 0.0247(3) Uani 1 1 d .
H5 H 0.216953 0.605331 0.459017 0.030 Uiso 1 1 calc R
C6 C 0.28513(13) 0.78835(13) 0.55813(11) 0.0223(3) Uani 1 1 d .
N7 N 0.42845(11) 0.78104(11) 0.55575(9) 0.0247(3) Uani 1 1 d .
C8 C 0.51653(13) 0.83649(13) 0.65900(11) 0.0215(3) Uani 1 1 d .
C9 C 0.64985(13) 0.90734(13) 0.64126(13) 0.0251(3) Uani 1 1 d .
H9 H 0.683168 0.915809 0.559901 0.030 Uiso 1 1 calc R
C10 C 0.73406(14) 0.96548(14) 0.74152(14) 0.0322(3) Uani 1 1 d .
H10 H 0.825316 1.012704 0.728487 0.039 Uiso 1 1 calc R
C11 C 0.68683(16) 0.95558(15) 0.86035(14) 0.0360(4) Uani 1 1 d .
H11 H 0.743827 0.998239 0.928878 0.043 Uiso 1 1 calc R
C12 C 0.55537(16) 0.88269(15) 0.87839(13) 0.0337(3) Uani 1 1 d .
H12 H 0.522824 0.873985 0.959969 0.040 Uiso 1 1 calc R
C13 C 0.47063(15) 0.82221(14) 0.77865(12) 0.0276(3) Uani 1 1 d .
H13 H 0.381244 0.771050 0.792143 0.033 Uiso 1 1 calc R
C14 C 0.48675(13) 0.72899(13) 0.44657(11) 0.0215(3) Uani 1 1 d .
C15 C 0.58474(13) 0.64441(13) 0.45412(12) 0.0237(3) Uani 1 1 d .
H15 H 0.612646 0.622592 0.532586 0.028 Uiso 1 1 calc R
C16 C 0.64154(13) 0.59210(13) 0.34825(12) 0.0228(3) Uani 1 1 d .
H16 H 0.708089 0.534410 0.353701 0.027 Uiso 1 1 calc R
C17 C 0.60044(12) 0.62465(12) 0.23407(11) 0.0201(3) Uani 1 1 d .
C18 C 0.50471(13) 0.71038(13) 0.22453(11) 0.0214(3) Uani 1 1 d .
H18 H 0.478531 0.733439 0.145988 0.026 Uiso 1 1 calc R
C19 C 0.44799(13) 0.76175(13) 0.33086(12) 0.0224(3) Uani 1 1 d .
H19 H 0.381972 0.819934 0.325052 0.027 Uiso 1 1 calc R
N20 N 0.65872(10) 0.56993(10) 0.12515(9) 0.0194(2) Uani 1 1 d .
N21 N 0.73746(10) 0.47422(10) 0.12816(9) 0.0209(2) Uani 1 1 d .
C22 C 0.77810(12) 0.45455(12) 0.01185(11) 0.0199(3) Uani 1 1 d .
C23 C 0.71899(12) 0.54319(12) -0.05761(11) 0.0199(3) Uani 1 1 d .
N24 N 0.64356(10) 0.61514(11) 0.01579(9) 0.0209(2) Uani 1 1 d .
C25 C 0.87037(13) 0.35663(12) -0.02173(12) 0.0213(3) Uani 1 1 d .
C26 C 0.91578(13) 0.33616(13) -0.14211(12) 0.0243(3) Uani 1 1 d .
H26 H 0.883494 0.382861 -0.205562 0.029 Uiso 1 1 calc R
C27 C 1.00803(14) 0.24779(13) -0.16974(12) 0.0264(3) Uani 1 1 d .
H27 H 1.039379 0.235325 -0.251779 0.032 Uiso 1 1 calc R
C28 C 1.05450(13) 0.17780(13) -0.07840(13) 0.0265(3) Uani 1 1 d .
H28 H 1.117385 0.117298 -0.097634 0.032 Uiso 1 1 calc R
C29 C 1.00859(13) 0.19656(13) 0.04175(13) 0.0265(3) Uani 1 1 d .
H29 H 1.039723 0.148182 0.104509 0.032 Uiso 1 1 calc R
C30 C 0.91775(13) 0.28544(13) 0.07018(12) 0.0240(3) Uani 1 1 d .
H30 H 0.887378 0.298218 0.152516 0.029 Uiso 1 1 calc R
C31 C 0.73363(13) 0.56811(13) -0.18497(12) 0.0221(3) Uani 1 1 d .
N32 N 0.74964(12) 0.58659(12) -0.28704(10) 0.0283(3) Uani 1 1 d .

loop_
_atom_site_aniso_label
_atom_site_aniso_U_11
_atom_site_aniso_U_22
_atom_site_aniso_U_33
_atom_site_aniso_U_23
_atom_site_aniso_U_13
_atom_site_aniso_U_12
C1 0.0265(7) 0.0274(7) 0.0216(6) -0.0010(5) 0.0040(5) 0.0045(5)
C2 0.0310(8) 0.0332(8) 0.0294(7) 0.0018(6) 0.0087(6) 0.0127(6)
C3 0.0216(7) 0.0384(8) 0.0356(8) 0.0072(6) 0.0051(6) 0.0109(6)
C4 0.0217(7) 0.0309(7) 0.0320(7) 0.0036(6) -0.0003(5) 0.0028(6)
C5 0.0238(7) 0.0269(7) 0.0241(6) 0.0009(5) 0.0027(5) 0.0067(5)
C6 0.0202(6) 0.0291(7) 0.0183(6) 0.0035(5) 0.0037(5) 0.0056(5)
N7 0.0184(6) 0.0345(6) 0.0201(5) -0.0050(5) 0.0013(4) 0.0057(5)
C8 0.0233(7) 0.0204(6) 0.0217(6) -0.0004(5) -0.0002(5) 0.0072(5)
C9 0.0243(7) 0.0223(6) 0.0295(7) 0.0005(6) 0.0023(5) 0.0073(5)
C10 0.0233(7) 0.0270(7) 0.0456(9) -0.0083(6) -0.0063(6) 0.0086(6)
C11 0.0390(9) 0.0342(8) 0.0358(8) -0.0128(7) -0.0169(7) 0.0178(7)
C12 0.0502(9) 0.0340(8) 0.0203(7) -0.0005(6) -0.0035(6) 0.0186(7)
C13 0.0322(7) 0.0267(7) 0.0243(7) 0.0027(6) 0.0039(6) 0.0062(6)
C14 0.0184(6) 0.0245(6) 0.0200(6) -0.0021(5) 0.0020(5) 0.0013(5)
C15 0.0232(7) 0.0285(7) 0.0192(6) 0.0016(5) 0.0000(5) 0.0048(5)
C16 0.0210(6) 0.0251(7) 0.0230(6) 0.0010(5) 0.0002(5) 0.0070(5)
C17 0.0184(6) 0.0214(6) 0.0194(6) -0.0005(5) 0.0024(5) 0.0018(5)
C18 0.0212(6) 0.0232(6) 0.0197(6) 0.0019(5) -0.0004(5) 0.0040(5)
C19 0.0197(6) 0.0227(6) 0.0250(7) -0.0007(5) 0.0010(5) 0.0055(5)
N20 0.0195(5) 0.0209(5) 0.0181(5) 0.0006(4) 0.0016(4) 0.0051(4)
N21 0.0200(5) 0.0208(5) 0.0222(5) 0.0011(4) 0.0014(4) 0.0048(4)
C22 0.0185(6) 0.0196(6) 0.0200(6) -0.0005(5) 0.0003(5) 0.0004(5)
C23 0.0190(6) 0.0216(6) 0.0180(6) -0.0011(5) 0.0006(5) 0.0016(5)
N24 0.0208(5) 0.0233(5) 0.0187(5) 0.0017(4) 0.0006(4) 0.0043(4)
C25 0.0194(6) 0.0189(6) 0.0239(6) -0.0016(5) 0.0005(5) 0.0009(5)
C26 0.0257(7) 0.0228(6) 0.0239(7) -0.0004(5) 0.0005(5) 0.0043(5)
C27 0.0261(7) 0.0248(7) 0.0267(7) -0.0043(6) 0.0031(5) 0.0034(5)
C28 0.0216(7) 0.0215(7) 0.0357(8) -0.0041(6) 0.0004(5) 0.0053(5)
C29 0.0238(7) 0.0234(7) 0.0323(7) 0.0025(6) -0.0024(5) 0.0047(5)
C30 0.0231(7) 0.0237(7) 0.0246(7) 0.0010(5) 0.0012(5) 0.0030(5)
C31 0.0212(7) 0.0216(6) 0.0238(7) -0.0019(5) -0.0006(5) 0.0062(5)
N32 0.0328(6) 0.0315(6) 0.0220(6) 0.0021(5) 0.0008(5) 0.0096(5)

loop_
_atom_type_symbol
_atom_type_description
_atom_type_scat_dispersion_real
_atom_type_scat_dispersion_imag
_atom_type_scat_source
C C 0.0181 0.0091 'International Tables Vol C Tables 4.2.6.8 and 6.1.1.4'
H H 0.0000 0.0000 'International Tables Vol C Tables 4.2.6.8 and 6.1.1.4'
N N 0.0311 0.0180 'International Tables Vol C Tables 4.2.6.8 and 6.1.1.4'

loop_
_geom_angle_atom_site_label_1
_geom_angle_atom_site_label_2
_geom_angle_atom_site_label_3
_geom_angle
C2 C1 H1 120.0
C2 C1 C6 119.95(13)
C6 C1 H1 120.0
C1 C2 H2 119.4
C3 C2 C1 121.12(13)
C3 C2 H2 119.4
C2 C3 H3 120.6
C2 C3 C4 118.73(13)
C4 C3 H3 120.6
C3 C4 H4 119.5
C5 C4 C3 120.96(13)
C5 C4 H4 119.5
C4 C5 H5 119.9
C4 C5 C6 120.29(12)
C6 C5 H5 119.9
C1 C6 N7 120.80(12)
C5 C6 C1 118.94(12)
C5 C6 N7 120.26(11)
C6 N7 C8 120.15(10)
C6 N7 C14 120.09(10)
C14 N7 C8 119.53(10)
C9 C8 N7 120.18(11)
C13 C8 N7 120.71(12)
C13 C8 C9 119.11(12)
C8 C9 H9 119.8
C10 C9 C8 120.30(13)
C10 C9 H9 119.8
C9 C10 H10 119.7
C11 C10 C9 120.66(13)
C11 C10 H10 119.7
C10 C11 H11 120.4
C10 C11 C12 119.16(13)
C12 C11 H11 120.4
C11 C12 H12 119.6
C11 C12 C13 120.72(13)
C13 C12 H12 119.6
C8 C13 H13 120.0
C12 C13 C8 119.99(13)
C12 C13 H13 120.0
C15 C14 N7 119.96(11)
C15 C14 C19 119.19(11)
C19 C14 N7 120.85(11)
C14 C15 H15 119.7
C16 C15 C14 120.52(12)
C16 C15 H15 119.7
C15 C16 H16 120.3
C15 C16 C17 119.38(12)
C17 C16 H16 120.3
C16 C17 C18 121.05(12)
C16 C17 N20 119.19(11)
C18 C17 N20 119.75(11)
C17 C18 H18 120.4
C19 C18 C17 119.16(12)
C19 C18 H18 120.4
C14 C19 H19 119.7
C18 C19 C14 120.68(12)
C18 C19 H19 119.7
N21 N20 C17 121.88(10)
N24 N20 C17 122.20(10)
N24 N20 N21 115.86(10)
N20 N21 C22 104.54(10)
N21 C22 C23 106.97(11)
N21 C22 C25 120.77(11)
C23 C22 C25 132.24(11)
C22 C23 C31 130.38(11)
N24 C23 C22 109.81(11)
N24 C23 C31 119.75(11)
N20 N24 C23 102.82(10)
C26 C25 C22 121.70(12)
C26 C25 C30 118.95(12)
C30 C25 C22 119.31(11)
C25 C26 H26 119.8
C27 C26 C25 120.35(12)
C27 C26 H26 119.8
C26 C27 H27 119.8
C28 C27 C26 120.39(12)
C28 C27 H27 119.8
C27 C28 H28 120.2
C27 C28 C29 119.64(12)
C29 C28 H28 120.2
C28 C29 H29 119.9
C30 C29 C28 120.28(12)
C30 C29 H29 119.9
C25 C30 H30 119.8
C29 C30 C25 120.39(12)
C29 C30 H30 119.8
N32 C31 C23 177.66(14)

loop_
_geom_bond_atom_site_label_1
_geom_bond_atom_site_label_2
_geom_bond_distance
C1 H1 0.9500
C1 C2 1.3853(19)
C1 C6 1.3997(18)
C2 H2 0.9500
C2 C3 1.386(2)
C3 H3 0.9500
C3 C4 1.387(2)
C4 H4 0.9500
C4 C5 1.3845(19)
C5 H5 0.9500
C5 C6 1.3930(18)
C6 N7 1.4188(16)
N7 C8 1.4211(16)
N7 C14 1.4181(16)
C8 C9 1.3916(18)
C8 C13 1.3896(18)
C9 H9 0.9500
C9 C10 1.3830(19)
C10 H10 0.9500
C10 C11 1.380(2)
C11 H11 0.9500
C11 C12 1.384(2)
C12 H12 0.9500
C12 C13 1.387(2)
C13 H13 0.9500
C14 C15 1.3956(18)
C14 C19 1.3957(18)
C15 H15 0.9500
C15 C16 1.3832(18)
C16 H16 0.9500
C16 C17 1.3870(18)
C17 C18 1.3892(17)
C17 N20 1.4258(15)
C18 H18 0.9500
C18 C19 1.3833(17)
C19 H19 0.9500
N20 N21 1.3356(14)
N20 N24 1.3261(14)
N21 C22 1.3364(16)
C22 C23 1.4111(18)
C22 C25 1.4726(17)
C23 N24 1.3403(16)
C23 C31 1.4321(17)
C25 C26 1.3944(18)
C25 C30 1.4008(18)
C26 H26 0.9500
C26 C27 1.3898(18)
C27 H27 0.9500
C27 C28 1.385(2)
C28 H28 0.9500
C28 C29 1.3919(19)
C29 H29 0.9500
C29 C30 1.3844(18)
C30 H30 0.9500
C31 N32 1.1482(17)

loop_
_geom_torsion_atom_site_label_1
_geom_torsion_atom_site_label_2
_geom_torsion_atom_site_label_3
_geom_torsion_atom_site_label_4
_geom_torsion
C1 C2 C3 C4 0.0(2)
C1 C6 N7 C8 34.92(18)
C1 C6 N7 C14 -139.68(13)
C2 C1 C6 C5 0.44(19)
C2 C1 C6 N7 -179.66(12)
C2 C3 C4 C5 0.5(2)
C3 C4 C5 C6 -0.6(2)
C4 C5 C6 C1 0.09(19)
C4 C5 C6 N7 -179.81(12)
C5 C6 N7 C8 -145.19(12)
C5 C6 N7 C14 40.22(17)
C6 C1 C2 C3 -0.5(2)
C6 N7 C8 C9 -139.76(12)
C6 N7 C8 C13 39.53(18)
C6 N7 C14 C15 -139.94(13)
C6 N7 C14 C19 40.40(17)
N7 C8 C9 C10 177.75(12)
N7 C8 C13 C12 -176.82(12)
N7 C14 C15 C16 179.48(11)
N7 C14 C19 C18 -179.77(11)
C8 N7 C14 C15 45.44(17)
C8 N7 C14 C19 -134.23(13)
C8 C9 C10 C11 -0.8(2)
C9 C8 C13 C12 2.48(19)
C9 C10 C11 C12 2.1(2)
C10 C11 C12 C13 -1.2(2)
C11 C12 C13 C8 -1.1(2)
C13 C8 C9 C10 -1.55(19)
C14 N7 C8 C9 34.86(17)
C14 N7 C8 C13 -145.85(12)
C14 C15 C16 C17 0.12(19)
C15 C14 C19 C18 0.57(19)
C15 C16 C17 C18 0.91(19)
C15 C16 C17 N20 -179.67(11)
C16 C17 C18 C19 -1.19(18)
C16 C17 N20 N21 9.05(17)
C16 C17 N20 N24 -167.78(11)
C17 C18 C19 C14 0.44(18)
C17 N20 N21 C22 -176.84(10)
C17 N20 N24 C23 176.77(10)
C18 C17 N20 N21 -171.52(11)
C18 C17 N20 N24 11.65(17)
C19 C14 C15 C16 -0.85(19)
N20 C17 C18 C19 179.40(11)
N20 N21 C22 C23 -0.04(12)
N20 N21 C22 C25 178.76(10)
N21 N20 N24 C23 -0.24(13)
N21 C22 C23 N24 -0.10(14)
N21 C22 C23 C31 176.90(12)
N21 C22 C25 C26 -178.96(11)
N21 C22 C25 C30 -1.17(17)
C22 C23 N24 N20 0.19(13)
C22 C25 C26 C27 176.96(11)
C22 C25 C30 C29 -177.64(11)
C23 C22 C25 C26 -0.5(2)
C23 C22 C25 C30 177.28(12)
N24 N20 N21 C22 0.18(13)
C25 C22 C23 N24 -178.71(12)
C25 C22 C23 C31 -1.7(2)
C25 C26 C27 C28 0.81(19)
C26 C25 C30 C29 0.21(18)
C26 C27 C28 C29 -0.15(19)
C27 C28 C29 C30 -0.48(19)
C28 C29 C30 C25 0.44(19)
C30 C25 C26 C27 -0.84(18)
C31 C23 N24 N20 -177.18(11)
